data_2017900
loop_
_publ_author_name
'Lu, Yu-Bing'
'Yang, Ping'
'Huang, Wen-Na'
'Yang, Yan-Na'
'Wu, Jian-Zhong'

_publ_section_title
;
 5-Formylsalicylic acid and 5-(benzimidazolium-2-yl)salicylate
;
_journal_coeditor_code SK3389
_journal_issue 12
_journal_name_full 'Acta Crystallographica Section C'
_journal_page_first o596
_journal_page_last o599
_journal_paper_doi 10.1107/S0108270110044926
_journal_volume 66
_journal_year 2010
_chemical_formula_iupac 'C14 H10 N2 O3'
_chemical_formula_moiety 'C14 H10 N2 O3'
_chemical_formula_sum 'C14 H10 N2 O3'
_chemical_formula_weight 254.24
_chemical_name_common
;
5-(benzimidazolium-2-yl)salicylate
;
_chemical_name_systematic
;
5-(1<i>H</i>-benzimidazol-3-ium-2-yl)-2-hydroxybenzoate
;
_space_group_IT_number 61
_symmetry_cell_setting orthorhombic
_symmetry_space_group_name_Hall '-P 2ac 2ab'
_symmetry_space_group_name_H-M 'P b c a'
_atom_sites_solution_hydrogens geom
_atom_sites_solution_primary direct
_atom_sites_solution_secondary difmap
_audit_creation_method SHELXL97
_cell_angle_alpha 90.00
_cell_angle_beta 90.00
_cell_angle_gamma 90.00
_cell_formula_units_Z 8
_cell_length_a 16.2033(4)
_cell_length_b 8.1005(2)
_cell_length_c 18.8425(5)
_cell_measurement_reflns_used 5133
_cell_measurement_temperature 298(2)
_cell_measurement_theta_max 23.85
_cell_measurement_theta_min 2.50
_cell_volume 2473.17(11)
_computing_cell_refinement 'APEX2 (Bruker, 2004)'
_computing_data_collection 'APEX2 (Bruker, 2004)'
_computing_data_reduction 'APEX2 (Bruker, 2004)'
_computing_molecular_graphics 'ORTEP-3 (Farrugia, 1997)'
_computing_publication_material 'PLATON (Spek, 2009)'
_computing_structure_refinement 'SHELXL97 (Sheldrick, 2008)'
_computing_structure_solution 'SHELXS97 (Sheldrick, 2008)'
_diffrn_ambient_temperature 298(2)
_diffrn_measured_fraction_theta_full 0.998
_diffrn_measured_fraction_theta_max 0.998
_diffrn_measurement_device_type 'Bruker APEXII CCD area-detector'
_diffrn_measurement_method '\f and \w scans'
_diffrn_radiation_monochromator graphite
_diffrn_radiation_source 'fine-focus sealed tube'
_diffrn_radiation_type MoK\a
_diffrn_radiation_wavelength 0.71073
_diffrn_reflns_av_R_equivalents 0.0398
_diffrn_reflns_av_sigmaI/netI 0.0281
_diffrn_reflns_limit_h_max 20
_diffrn_reflns_limit_h_min -21
_diffrn_reflns_limit_k_max 10
_diffrn_reflns_limit_k_min -10
_diffrn_reflns_limit_l_max 24
_diffrn_reflns_limit_l_min -24
_diffrn_reflns_number 23379
_diffrn_reflns_theta_full 27.88
_diffrn_reflns_theta_max 27.88
_diffrn_reflns_theta_min 2.16
_exptl_absorpt_coefficient_mu 0.098
_exptl_absorpt_correction_T_max 0.9806
_exptl_absorpt_correction_T_min 0.9664
_exptl_absorpt_correction_type multi-scan
_exptl_absorpt_process_details '(SADABS; Bruker, 2002)'
_exptl_crystal_colour yellow
_exptl_crystal_density_diffrn 1.366
_exptl_crystal_density_method 'not measured'
_exptl_crystal_description block
_exptl_crystal_F_000 1056
_exptl_crystal_size_max 0.35
_exptl_crystal_size_mid 0.30
_exptl_crystal_size_min 0.20
_refine_diff_density_max 0.199
_refine_diff_density_min -0.179
_refine_ls_extinction_coef 0.0029(5)
_refine_ls_extinction_expression Fc^*^=kFc[1+0.001xFc^2^\l^3^/sin(2\q)]^-1/4^
_refine_ls_extinction_method 'SHELXL97 (Sheldrick, 2008)'
_refine_ls_goodness_of_fit_ref 1.054
_refine_ls_hydrogen_treatment constr
_refine_ls_matrix_type full
_refine_ls_number_parameters 174
_refine_ls_number_reflns 2949
_refine_ls_number_restraints 0
_refine_ls_restrained_S_all 1.054
_refine_ls_R_factor_all 0.0676
_refine_ls_R_factor_gt 0.0410
_refine_ls_shift/su_max 0.000
_refine_ls_shift/su_mean 0.000
_refine_ls_structure_factor_coef Fsqd
_refine_ls_weighting_details 'calc w = 1/[\s^2^(Fo^2^)+(0.0442P)^2^+0.3316P] where P=(Fo^2^+2Fc^2^)/3'
_refine_ls_weighting_scheme calc
_refine_ls_wR_factor_gt 0.0935
_refine_ls_wR_factor_ref 0.1040
_reflns_number_gt 2007
_reflns_number_total 2949
_reflns_threshold_expression I>2\s(I)
_cod_data_source_file sk3389.cif
_cod_data_source_block II
_cod_database_code 2017900
_cod_database_fobs_code 2017900

loop_
_symmetry_equiv_pos_as_xyz
'x, y, z'
'-x+1/2, -y, z+1/2'
'-x, y+1/2, -z+1/2'
'x+1/2, -y+1/2, -z'
'-x, -y, -z'
'x-1/2, y, -z-1/2'
'x, -y-1/2, z-1/2'
'-x-1/2, y-1/2, z'

loop_
_atom_site_type_symbol
_atom_site_label
_atom_site_fract_x
_atom_site_fract_y
_atom_site_fract_z
_atom_site_U_iso_or_equiv
_atom_site_adp_type
_atom_site_calc_flag
_atom_site_refinement_flags
_atom_site_occupancy
_atom_site_disorder_assembly
_atom_site_disorder_group
C C1 0.16371(8) 0.04754(17) 0.37266(7) 0.0406(3) Uani d . 1 . .
C C2 0.09132(9) -0.0041(2) 0.40526(9) 0.0551(4) Uani d . 1 . .
H H2 0.0397 0.0301 0.3895 0.066 Uiso calc R 1 . .
C C3 0.10025(11) -0.1088(2) 0.46222(9) 0.0662(5) Uani d . 1 . .
H H3 0.0533 -0.1473 0.4852 0.079 Uiso calc R 1 . .
C C4 0.17749(11) -0.1589(2) 0.48654(9) 0.0611(5) Uani d . 1 . .
H H4 0.1806 -0.2282 0.5258 0.073 Uiso calc R 1 . .
C C5 0.24948(10) -0.10858(19) 0.45404(8) 0.0496(4) Uani d . 1 . .
H H5 0.3010 -0.1419 0.4704 0.060 Uiso calc R 1 . .
C C6 0.24087(8) -0.00562(17) 0.39575(7) 0.0389(3) Uani d . 1 . .
C C7 0.25852(7) 0.15783(16) 0.30215(7) 0.0349(3) Uani d . 1 . .
C C8 0.29604(7) 0.25517(16) 0.24632(7) 0.0346(3) Uani d . 1 . .
C C9 0.24716(8) 0.33425(16) 0.19499(7) 0.0395(3) Uani d . 1 . .
H H9 0.1902 0.3208 0.1960 0.047 Uiso calc R 1 . .
C C10 0.28206(8) 0.43070(18) 0.14350(7) 0.0430(3) Uani d . 1 . .
H H10 0.2487 0.4819 0.1099 0.052 Uiso calc R 1 . .
C C11 0.36763(8) 0.45280(17) 0.14105(7) 0.0417(3) Uani d . 1 . .
C C12 0.41780(7) 0.37310(16) 0.19125(7) 0.0368(3) Uani d . 1 . .
C C13 0.38124(7) 0.27549(16) 0.24272(7) 0.0366(3) Uani d . 1 . .
H H13 0.4145 0.2221 0.2758 0.044 Uiso calc R 1 . .
C C14 0.50975(8) 0.39180(18) 0.19040(8) 0.0428(3) Uani d . 1 . .
N N1 0.29802(6) 0.06433(13) 0.35000(6) 0.0384(3) Uani d . 1 . .
H H1A 0.3506 0.0500 0.3520 0.046 Uiso calc R 1 . .
N N2 0.17745(6) 0.14915(13) 0.31489(6) 0.0391(3) Uani d . 1 . .
H H2A 0.1398 0.1990 0.2909 0.047 Uiso calc R 1 . .
O O1 0.39888(6) 0.54939(16) 0.08991(6) 0.0643(3) Uani d . 1 . .
H H1 0.4493 0.5517 0.0933 0.096 Uiso calc R 1 . .
O O2 0.55103(5) 0.31939(14) 0.23678(6) 0.0561(3) Uani d . 1 . .
O O3 0.54029(6) 0.48116(14) 0.14132(5) 0.0560(3) Uani d . 1 . .

loop_
_atom_site_aniso_label
_atom_site_aniso_U_11
_atom_site_aniso_U_22
_atom_site_aniso_U_33
_atom_site_aniso_U_12
_atom_site_aniso_U_13
_atom_site_aniso_U_23
C1 0.0358(7) 0.0418(8) 0.0442(8) -0.0015(6) 0.0056(6) -0.0070(7)
C2 0.0384(8) 0.0653(10) 0.0617(10) -0.0027(7) 0.0125(7) -0.0009(9)
C3 0.0618(11) 0.0726(12) 0.0642(11) -0.0120(9) 0.0239(9) 0.0002(10)
C4 0.0767(12) 0.0578(10) 0.0488(9) -0.0037(8) 0.0126(8) 0.0031(8)
C5 0.0577(9) 0.0487(9) 0.0424(8) 0.0045(7) -0.0006(7) -0.0057(7)
C6 0.0375(7) 0.0389(7) 0.0402(8) -0.0009(6) 0.0036(6) -0.0096(6)
C7 0.0261(6) 0.0366(7) 0.0421(7) 0.0009(5) 0.0004(5) -0.0084(6)
C8 0.0268(6) 0.0349(7) 0.0422(7) 0.0012(5) 0.0005(5) -0.0067(6)
C9 0.0243(6) 0.0463(8) 0.0480(8) -0.0005(5) -0.0020(5) -0.0063(7)
C10 0.0309(7) 0.0522(9) 0.0458(8) 0.0027(6) -0.0059(6) 0.0006(7)
C11 0.0344(7) 0.0480(8) 0.0427(8) -0.0020(6) 0.0014(6) -0.0008(7)
C12 0.0257(6) 0.0422(8) 0.0423(7) 0.0001(5) 0.0007(5) -0.0058(6)
C13 0.0274(6) 0.0396(7) 0.0428(8) 0.0039(5) -0.0013(5) -0.0047(6)
C14 0.0275(7) 0.0525(9) 0.0483(8) -0.0018(6) 0.0031(6) -0.0089(7)
N1 0.0274(5) 0.0433(7) 0.0444(7) 0.0026(5) 0.0001(5) -0.0054(5)
N2 0.0254(6) 0.0452(7) 0.0468(7) 0.0015(5) 0.0012(4) -0.0025(6)
O1 0.0412(6) 0.0887(9) 0.0629(7) -0.0101(6) -0.0014(5) 0.0266(6)
O2 0.0262(5) 0.0793(8) 0.0627(7) 0.0067(5) -0.0011(4) 0.0058(6)
O3 0.0314(5) 0.0771(8) 0.0596(7) -0.0121(5) 0.0033(4) 0.0062(6)

loop_
_atom_type_symbol
_atom_type_description
_atom_type_scat_dispersion_real
_atom_type_scat_dispersion_imag
_atom_type_scat_source
C C 0.0033 0.0016 'International Tables Vol C Tables 4.2.6.8 and 6.1.1.4'
H H 0.0000 0.0000 'International Tables Vol C Tables 4.2.6.8 and 6.1.1.4'
N N 0.0061 0.0033 'International Tables Vol C Tables 4.2.6.8 and 6.1.1.4'
O O 0.0106 0.0060 'International Tables Vol C Tables 4.2.6.8 and 6.1.1.4'

loop_
_geom_angle_atom_site_label_1
_geom_angle_atom_site_label_2
_geom_angle_atom_site_label_3
_geom_angle_site_symmetry_1
_geom_angle_site_symmetry_3
_geom_angle
_geom_angle_publ_flag
N2 C1 C2 . . 131.57(13) ?
N2 C1 C6 . . 106.59(11) ?
C2 C1 C6 . . 121.82(14) ?
C3 C2 C1 . . 116.24(14) ?
C3 C2 H2 . . 121.9 ?
C1 C2 H2 . . 121.9 ?
C2 C3 C4 . . 122.05(15) ?
C2 C3 H3 . . 119.0 ?
C4 C3 H3 . . 119.0 ?
C5 C4 C3 . . 121.86(16) ?
C5 C4 H4 . . 119.1 ?
C3 C4 H4 . . 119.1 ?
C4 C5 C6 . . 116.39(15) ?
C4 C5 H5 . . 121.8 ?
C6 C5 H5 . . 121.8 ?
N1 C6 C5 . . 132.17(13) ?
N1 C6 C1 . . 106.22(12) ?
C5 C6 C1 . . 121.61(13) ?
N2 C7 N1 . . 108.58(11) ?
N2 C7 C8 . . 124.84(12) ?
N1 C7 C8 . . 126.58(11) ?
C13 C8 C9 . . 118.15(12) ?
C13 C8 C7 . . 121.06(12) ?
C9 C8 C7 . . 120.78(11) ?
C10 C9 C8 . . 121.05(12) ?
C10 C9 H9 . . 119.5 ?
C8 C9 H9 . . 119.5 ?
C9 C10 C11 . . 120.41(13) ?
C9 C10 H10 . . 119.8 ?
C11 C10 H10 . . 119.8 ?
O1 C11 C10 . . 118.22(12) ?
O1 C11 C12 . . 122.26(12) ?
C10 C11 C12 . . 119.52(12) ?
C13 C12 C11 . . 119.12(12) ?
C13 C12 C14 . . 119.40(12) ?
C11 C12 C14 . . 121.48(12) ?
C12 C13 C8 . . 121.74(12) ?
C12 C13 H13 . . 119.1 ?
C8 C13 H13 . . 119.1 ?
O2 C14 O3 . . 124.57(12) ?
O2 C14 C12 . . 118.59(13) ?
O3 C14 C12 . . 116.84(13) ?
C7 N1 C6 . . 109.29(11) ?
C7 N1 H1A . . 125.4 ?
C6 N1 H1A . . 125.4 ?
C7 N2 C1 . . 109.31(11) ?
C7 N2 H2A . . 125.3 ?
C1 N2 H2A . . 125.3 ?
C11 O1 H1 . . 109.5 ?

loop_
_geom_bond_atom_site_label_1
_geom_bond_atom_site_label_2
_geom_bond_site_symmetry_2
_geom_bond_distance
_geom_bond_publ_flag
C1 N2 . 1.3827(17) ?
C1 C2 . 1.3888(19) ?
C1 C6 . 1.3920(19) ?
C2 C3 . 1.375(2) ?
C2 H2 . 0.9300 ?
C3 C4 . 1.393(2) ?
C3 H3 . 0.9300 ?
C4 C5 . 1.379(2) ?
C4 H4 . 0.9300 ?
C5 C6 . 1.386(2) ?
C5 H5 . 0.9300 ?
C6 N1 . 1.3861(17) ?
C7 N2 . 1.3373(15) ?
C7 N1 . 1.3402(16) ?
C7 C8 . 1.4485(18) ?
C8 C13 . 1.3919(17) ?
C8 C9 . 1.4045(18) ?
C9 C10 . 1.3681(19) ?
C9 H9 . 0.9300 ?
C10 C11 . 1.3987(18) ?
C10 H10 . 0.9300 ?
C11 O1 . 1.3405(16) ?
C11 C12 . 1.4045(19) ?
C12 C13 . 1.3844(18) ?
C12 C14 . 1.4977(17) ?
C13 H13 . 0.9300 ?
C14 O2 . 1.2469(17) ?
C14 O3 . 1.2745(17) ?
N1 H1A . 0.8600 ?
N2 H2A . 0.8600 ?
O1 H1 . 0.8200 ?

loop_
_geom_hbond_atom_site_label_D
_geom_hbond_atom_site_label_H
_geom_hbond_atom_site_label_A
_geom_hbond_site_symmetry_A
_geom_hbond_distance_DH
_geom_hbond_distance_HA
_geom_hbond_distance_DA
_geom_hbond_angle_DHA
N1 H1A O3 3_645 0.86 1.86 2.7102(13) 170
N2 H2A O2 6_556 0.86 1.81 2.6544(14) 165
O1 H1 O3 . 0.82 1.82 2.5482(14) 147
C9 H9 O2 6_556 0.93 2.58 3.4303(16) 151
C13 H13 O3 3_645 0.93 2.60 3.4749(17) 156

loop_
_geom_torsion_atom_site_label_1
_geom_torsion_atom_site_label_2
_geom_torsion_atom_site_label_3
_geom_torsion_atom_site_label_4
_geom_torsion_site_symmetry_1
_geom_torsion_site_symmetry_2
_geom_torsion_site_symmetry_3
_geom_torsion_site_symmetry_4
_geom_torsion
_geom_torsion_publ_flag
N2 C1 C2 C3 . . . . 179.26(14) ?
C6 C1 C2 C3 . . . . 0.9(2) ?
C1 C2 C3 C4 . . . . 0.7(3) ?
C2 C3 C4 C5 . . . . -1.2(3) ?
C3 C4 C5 C6 . . . . -0.1(2) ?
C4 C5 C6 N1 . . . . -178.22(14) ?
C4 C5 C6 C1 . . . . 1.7(2) ?
N2 C1 C6 N1 . . . . -0.96(14) ?
C2 C1 C6 N1 . . . . 177.74(13) ?
N2 C1 C6 C5 . . . . 179.07(12) ?
C2 C1 C6 C5 . . . . -2.2(2) ?
N2 C7 C8 C13 . . . . 171.03(12) ?
N1 C7 C8 C13 . . . . -7.9(2) ?
N2 C7 C8 C9 . . . . -7.78(19) ?
N1 C7 C8 C9 . . . . 173.32(12) ?
C13 C8 C9 C10 . . . . -0.99(19) ?
C7 C8 C9 C10 . . . . 177.86(12) ?
C8 C9 C10 C11 . . . . -0.1(2) ?
C9 C10 C11 O1 . . . . -179.52(13) ?
C9 C10 C11 C12 . . . . 1.0(2) ?
O1 C11 C12 C13 . . . . 179.83(13) ?
C10 C11 C12 C13 . . . . -0.7(2) ?
O1 C11 C12 C14 . . . . 0.0(2) ?
C10 C11 C12 C14 . . . . 179.47(12) ?
C11 C12 C13 C8 . . . . -0.44(19) ?
C14 C12 C13 C8 . . . . 179.39(12) ?
C9 C8 C13 C12 . . . . 1.28(19) ?
C7 C8 C13 C12 . . . . -177.57(11) ?
C13 C12 C14 O2 . . . . -0.56(19) ?
C11 C12 C14 O2 . . . . 179.27(13) ?
C13 C12 C14 O3 . . . . 179.05(12) ?
C11 C12 C14 O3 . . . . -1.11(19) ?
N2 C7 N1 C6 . . . . -0.74(14) ?
C8 C7 N1 C6 . . . . 178.31(12) ?
C5 C6 N1 C7 . . . . -178.98(14) ?
C1 C6 N1 C7 . . . . 1.06(14) ?
N1 C7 N2 C1 . . . . 0.11(14) ?
C8 C7 N2 C1 . . . . -178.96(11) ?
C2 C1 N2 C7 . . . . -177.98(15) ?
C6 C1 N2 C7 . . . . 0.54(14) ?

loop_
_cod_related_entry_id
_cod_related_entry_database
_cod_related_entry_code
1 ChemSpider 30654273
